data_7245882
loop_
_publ_author_name
'Bondarenko, Mikhail A.'
'Abramov, Pavel A.'
'Korolkov, Ilya V.'
'Bogomyakov, Artem S.'
'Sokolov, Maxim N.'
'Adonin, Sergey A.'

_publ_section_title
;
 Cu(ii) 3,5-diiodosalicylate complexes: precursor-dependent formation of
 mono-, di-, tri- and tetranuclear compounds and 1D coordination polymers
;
_journal_issue 1
_journal_name_full CrystEngComm
_journal_page_first 130
_journal_page_last 136
_journal_paper_doi 10.1039/D2CE01393B
_journal_volume 25
_journal_year 2023
_chemical_formula_sum 'C37.6 H21.2 Cu2 I8 N4.8 O12'
_chemical_formula_weight 1874.47
_space_group_crystal_system tetragonal
_space_group_IT_number 128
_space_group_name_Hall '-P 4 2n'
_space_group_name_H-M_alt 'P 4/m n c'
_atom_sites_solution_hydrogens mixed
_atom_sites_solution_primary direct
_atom_sites_solution_secondary difmap
_audit_creation_method SHELXL-2017/1
_audit_update_record
;
2022-08-04 deposited with the CCDC.	2022-11-22 downloaded from the CCDC.
;
_cell_angle_alpha 90
_cell_angle_beta 90
_cell_angle_gamma 90
_cell_formula_units_Z 2
_cell_length_a 11.0664(6)
_cell_length_b 11.0664(6)
_cell_length_c 23.521(2)
_cell_measurement_reflns_used 2813
_cell_measurement_temperature 140(2)
_cell_measurement_theta_max 26.4830
_cell_measurement_theta_min 2.0230
_cell_volume 2880.5(3)
_computing_cell_refinement 'CrysAlisPro 1.171.38.41 (Rigaku OD, 2015)'
_computing_data_collection 'CrysAlisPro 1.171.38.41 (Rigaku OD, 2015)'
_computing_data_reduction 'CrysAlisPro 1.171.38.41 (Rigaku OD, 2015)'
_computing_molecular_graphics 'ShelXle (H\"ubschle, 2011)'
_computing_publication_material 'CIFTAB-2014 (Sheldrick, 2014)'
_computing_structure_refinement 'SHELXL-2014 (Sheldrick, 2014)'
_computing_structure_solution 'SHELXS-2014 (Sheldrick, 2014)'
_diffrn_ambient_temperature 140(2)
_diffrn_detector 'CCD plate'
_diffrn_detector_area_resol_mean 10.6168
_diffrn_detector_type AtlasS2
_diffrn_measured_fraction_theta_full 0.998
_diffrn_measured_fraction_theta_max 0.892
_diffrn_measurement_device 'four-circle diffractometer'
_diffrn_measurement_device_type 'New Xcalibur, AtlasS2'
_diffrn_measurement_method '\w scans'
_diffrn_radiation_monochromator graphite
_diffrn_radiation_probe x-ray
_diffrn_radiation_source 'fine-focus sealed tube'
_diffrn_radiation_type MoK\a
_diffrn_radiation_wavelength 0.71073
_diffrn_reflns_av_R_equivalents 0.0259
_diffrn_reflns_av_unetI/netI 0.0247
_diffrn_reflns_Laue_measured_fraction_full 0.998
_diffrn_reflns_Laue_measured_fraction_max 0.892
_diffrn_reflns_limit_h_max 10
_diffrn_reflns_limit_h_min -14
_diffrn_reflns_limit_k_max 13
_diffrn_reflns_limit_k_min -7
_diffrn_reflns_limit_l_max 31
_diffrn_reflns_limit_l_min -28
_diffrn_reflns_number 7099
_diffrn_reflns_point_group_measured_fraction_full 0.998
_diffrn_reflns_point_group_measured_fraction_max 0.892
_diffrn_reflns_theta_full 25.500
_diffrn_reflns_theta_max 28.903
_diffrn_reflns_theta_min 2.603
_diffrn_source 'sealed X-ray tube'
_exptl_absorpt_coefficient_mu 5.077
_exptl_absorpt_correction_T_max 1.00000
_exptl_absorpt_correction_T_min 0.85087
_exptl_absorpt_correction_type multi-scan
_exptl_absorpt_process_details
;
CrysAlisPro 1.171.38.41 (Rigaku Oxford Diffraction, 2015)
Empirical absorption correction using spherical harmonics,
implemented in SCALE3 ABSPACK scaling algorithm.
;
_exptl_crystal_colour green
_exptl_crystal_density_diffrn 2.161
_exptl_crystal_description prism
_exptl_crystal_F_000 1717
_exptl_crystal_size_max 0.300
_exptl_crystal_size_mid 0.200
_exptl_crystal_size_min 0.200
_refine_diff_density_max 1.438
_refine_diff_density_min -1.565
_refine_diff_density_rms 0.136
_refine_ls_extinction_method none
_refine_ls_goodness_of_fit_ref 1.089
_refine_ls_hydrogen_treatment mixed
_refine_ls_matrix_type full
_refine_ls_number_parameters 100
_refine_ls_number_reflns 1745
_refine_ls_number_restraints 2
_refine_ls_restrained_S_all 1.089
_refine_ls_R_factor_all 0.0742
_refine_ls_R_factor_gt 0.0539
_refine_ls_shift/su_max 0.000
_refine_ls_shift/su_mean 0.000
_refine_ls_structure_factor_coef Fsqd
_refine_ls_weighting_details 'w=1/[\s^2^(Fo^2^)+(0.0625P)^2^+21.0843P] where P=(Fo^2^+2Fc^2^)/3'
_refine_ls_weighting_scheme calc
_refine_ls_wR_factor_gt 0.1470
_refine_ls_wR_factor_ref 0.1569
_reflns_Friedel_coverage 0.000
_reflns_number_gt 1330
_reflns_number_total 1745
_reflns_threshold_expression >2\s(I)
_cod_data_source_file d2ce01393b2.cif
_cod_data_source_block BM434ar_a
_cod_depositor_comments 'Adding full bibliography for 7245877--7245890.cif.'
_cod_original_cell_volume 2880.6(4)
_cod_original_formula_sum 'C37.60 H21.20 Cu2 I8 N4.80 O12'
_cod_database_code 7245882
_shelx_shelxl_version_number 2017/1
_shelx_space_group_comment
;
The symmetry employed for this shelxl refinement is uniquely defined
by the following loop, which should always be used as a source of
symmetry information in preference to the above space-group names.
They are only intended as comments.
;
_shelx_estimated_absorpt_t_min 0.311
_shelx_estimated_absorpt_t_max 0.430

loop_
_space_group_symop_operation_xyz
'x, y, z'
'-x, -y, z'
'-y, x, z'
'y, -x, z'
'-x+1/2, y+1/2, -z+1/2'
'x+1/2, -y+1/2, -z+1/2'
'y+1/2, x+1/2, -z+1/2'
'-y+1/2, -x+1/2, -z+1/2'
'-x, -y, -z'
'x, y, -z'
'y, -x, -z'
'-y, x, -z'
'x-1/2, -y-1/2, z-1/2'
'-x-1/2, y-1/2, z-1/2'
'-y-1/2, -x-1/2, z-1/2'
'y-1/2, x-1/2, z-1/2'

loop_
_atom_site_label
_atom_site_type_symbol
_atom_site_fract_x
_atom_site_fract_y
_atom_site_fract_z
_atom_site_U_iso_or_equiv
_atom_site_adp_type
_atom_site_occupancy
_atom_site_site_symmetry_order
_atom_site_calc_flag
_atom_site_refinement_flags_posn
_atom_site_refinement_flags_adp
_atom_site_refinement_flags_occupancy
_atom_site_disorder_assembly
_atom_site_disorder_group
C1 C 0.2809(8) 0.5644(8) 0.500000 0.040(2) Uani 1 2 d S T P . .
C2 C 0.500000 0.500000 0.6961(8) 0.064(5) Uani 1 4 d S T P . .
C3 C 0.500000 0.500000 0.7589(9) 0.104(8) Uani 1 4 d S T P . .
H3A H 0.578603 0.528151 0.772834 0.157 Uiso 0.25 1 calc R U P . .
H3B H 0.485078 0.417853 0.772834 0.157 Uiso 0.25 1 calc R U P . .
H3C H 0.436319 0.553997 0.772834 0.157 Uiso 0.25 1 calc R U P . .
C4 C 0.1030(13) 0.6030(13) 0.750000 0.069(6) Uani 0.6 2 d S T P . .
H4A H 0.132856 0.531433 0.729887 0.103 Uiso 0.3 1 calc R U P . .
H4B H 0.030610 0.633679 0.730835 0.103 Uiso 0.3 1 calc R U P . .
H4C H 0.082968 0.581322 0.789278 0.103 Uiso 0.3 1 calc R U P . .
C5 C 0.1972(14) 0.6972(14) 0.750000 0.059(6) Uani 0.6 2 d S T P . .
C6 C 0.1537(8) 0.6100(8) 0.500000 0.042(3) Uani 1 2 d S T P . .
C7 C 0.0952(6) 0.6326(6) 0.5522(3) 0.0434(17) Uani 1 1 d D . . . .
C8 C -0.0219(6) 0.6804(7) 0.5511(3) 0.0446(17) Uani 1 1 d . . . . .
C9 C -0.0799(9) 0.7038(10) 0.500000 0.049(3) Uani 1 2 d DS T P . .
H1X H -0.156(5) 0.747(9) 0.500000 0.059 Uiso 1 2 d DS U P . .
C11 C 0.000000 1.000000 0.470(2) 0.071(13) Uiso 0.4 4 d S . P . .
N1 N 0.500000 0.500000 0.6489(7) 0.053(3) Uani 1 4 d S T P . .
N2 N 0.2621(12) 0.7621(12) 0.750000 0.076(6) Uani 0.6 2 d S T P . .
N3 N 0.000000 1.000000 0.410(5) 0.11(3) Uiso 0.2 4 d S . P . .
O1 O 0.3298(4) 0.5471(4) 0.5477(2) 0.0444(12) Uani 1 1 d . . . . .
O2 O 0.1370(8) 0.6028(8) 0.6054(4) 0.039(2) Uani 0.5 1 d . . P . .
H2X H 0.216(12) 0.571(14) 0.608(6) 0.058 Uiso 0.5 1 d D U P . .
Cu1 Cu 0.500000 0.500000 0.55671(7) 0.0338(4) Uani 1 4 d S T P . .
I1 I -0.11094(5) 0.71426(7) 0.62704(3) 0.0700(3) Uani 1 1 d . . . . .

loop_
_atom_site_aniso_label
_atom_site_aniso_U_11
_atom_site_aniso_U_22
_atom_site_aniso_U_33
_atom_site_aniso_U_23
_atom_site_aniso_U_13
_atom_site_aniso_U_12
C1 0.024(4) 0.020(4) 0.075(7) 0.000 0.000 -0.001(3)
C2 0.066(7) 0.066(7) 0.059(11) 0.000 0.000 0.000
C3 0.126(13) 0.126(13) 0.061(12) 0.000 0.000 0.000
C4 0.076(9) 0.076(9) 0.054(11) 0.028(8) -0.028(8) -0.017(12)
C5 0.071(8) 0.071(8) 0.037(9) 0.031(7) -0.031(7) -0.013(11)
C6 0.020(4) 0.019(4) 0.088(8) 0.000 0.000 0.001(3)
C7 0.032(3) 0.030(3) 0.068(5) 0.003(3) -0.001(3) 0.004(3)
C8 0.030(4) 0.045(4) 0.059(4) -0.001(4) 0.000(3) 0.005(3)
C9 0.030(5) 0.048(6) 0.070(7) 0.000 0.000 0.012(4)
N1 0.046(5) 0.046(5) 0.067(9) 0.000 0.000 0.000
N2 0.098(10) 0.098(10) 0.033(8) 0.021(7) -0.021(7) -0.054(13)
O1 0.024(2) 0.044(3) 0.064(3) -0.005(2) -0.001(2) 0.0056(19)
O2 0.023(4) 0.039(5) 0.053(5) 0.006(4) -0.003(4) 0.005(4)
Cu1 0.0222(4) 0.0222(4) 0.0569(10) 0.000 0.000 0.000
I1 0.0496(4) 0.0986(6) 0.0618(4) -0.0033(3) 0.0026(3) 0.0299(3)

loop_
_atom_type_symbol
_atom_type_description
_atom_type_scat_dispersion_real
_atom_type_scat_dispersion_imag
_atom_type_scat_source
C C 0.0033 0.0016 'International Tables Vol C Tables 4.2.6.8 and 6.1.1.4'
H H 0.0000 0.0000 'International Tables Vol C Tables 4.2.6.8 and 6.1.1.4'
N N 0.0061 0.0033 'International Tables Vol C Tables 4.2.6.8 and 6.1.1.4'
O O 0.0106 0.0060 'International Tables Vol C Tables 4.2.6.8 and 6.1.1.4'
Cu Cu 0.3201 1.2651 'International Tables Vol C Tables 4.2.6.8 and 6.1.1.4'
I I -0.4742 1.8119 'International Tables Vol C Tables 4.2.6.8 and 6.1.1.4'

loop_
_geom_angle_atom_site_label_1
_geom_angle_atom_site_label_2
_geom_angle_atom_site_label_3
_geom_angle
_geom_angle_site_symmetry_1
_geom_angle_site_symmetry_3
_geom_angle_publ_flag
O1 C1 O1 125.7(8) 10_556 . ?
O1 C1 C6 117.1(4) 10_556 . ?
O1 C1 C6 117.1(4) . . ?
N1 C2 C3 180.0 . . ?
C2 C3 H3A 109.5 . . ?
C2 C3 H3B 109.5 . . ?
H3A C3 H3B 109.5 . . ?
C2 C3 H3C 109.5 . . ?
H3A C3 H3C 109.5 . . ?
H3B C3 H3C 109.5 . . ?
C2 C3 H3A 109.472(3) . 2_665 ?
H3A C3 H3A 141.1 . 2_665 ?
H3B C3 H3A 56.3 . 2_665 ?
H3C C3 H3A 56.3 . 2_665 ?
C2 C3 H3A 109.472(3) . 3_655 ?
H3A C3 H3A 83.6 . 3_655 ?
H3B C3 H3A 131.2 . 3_655 ?
H3C C3 H3A 28.2 . 3_655 ?
H3A C3 H3A 83.6 2_665 3_655 ?
C2 C3 H3A 109.472(3) . 4_565 ?
H3A C3 H3A 83.6 . 4_565 ?
H3B C3 H3A 28.2 . 4_565 ?
H3C C3 H3A 131.2 . 4_565 ?
H3A C3 H3A 83.6 2_665 4_565 ?
H3A C3 H3A 141.1 3_655 4_565 ?
C2 C3 H3B 109.473(6) . 2_665 ?
H3A C3 H3B 56.2 . 2_665 ?
H3B C3 H3B 141.1 . 2_665 ?
H3C C3 H3B 56.3 . 2_665 ?
H3A C3 H3B 109.5 2_665 2_665 ?
H3A C3 H3B 28.2 3_655 2_665 ?
H3A C3 H3B 131.2 4_565 2_665 ?
C2 C3 H3B 109.473(6) . 3_655 ?
H3A C3 H3B 28.2 . 3_655 ?
H3B C3 H3B 83.6 . 3_655 ?
H3C C3 H3B 131.2 . 3_655 ?
H3A C3 H3B 131.2 2_665 3_655 ?
H3A C3 H3B 109.5 3_655 3_655 ?
H3A C3 H3B 56.2 4_565 3_655 ?
H3B C3 H3B 83.6 2_665 3_655 ?
C2 C3 H3B 109.473(4) . 4_565 ?
H3A C3 H3B 131.2 . 4_565 ?
H3B C3 H3B 83.6 . 4_565 ?
H3C C3 H3B 28.2 . 4_565 ?
H3A C3 H3B 28.2 2_665 4_565 ?
H3A C3 H3B 56.2 3_655 4_565 ?
H3A C3 H3B 109.5 4_565 4_565 ?
H3B C3 H3B 83.6 2_665 4_565 ?
H3B C3 H3B 141.1 3_655 4_565 ?
C2 C3 H3C 109.472(2) . 2_665 ?
H3A C3 H3C 56.3 . 2_665 ?
H3B C3 H3C 56.2 . 2_665 ?
H3C C3 H3C 141.1 . 2_665 ?
H3A C3 H3C 109.5 2_665 2_665 ?
H3A C3 H3C 131.2 3_655 2_665 ?
H3A C3 H3C 28.2 4_565 2_665 ?
H3B C3 H3C 109.5 2_665 2_665 ?
H3B C3 H3C 28.2 3_655 2_665 ?
H3B C3 H3C 131.2 4_565 2_665 ?
C2 C3 H3C 109.472(4) . 3_655 ?
H3A C3 H3C 131.2 . 3_655 ?
H3B C3 H3C 28.2 . 3_655 ?
H3C C3 H3C 83.6 . 3_655 ?
H3A C3 H3C 28.2 2_665 3_655 ?
H3A C3 H3C 109.5 3_655 3_655 ?
H3A C3 H3C 56.3 4_565 3_655 ?
H3B C3 H3C 131.2 2_665 3_655 ?
H3B C3 H3C 109.5 3_655 3_655 ?
H3B C3 H3C 56.3 4_565 3_655 ?
H3C C3 H3C 83.6 2_665 3_655 ?
C2 C3 H3C 109.472(7) . 4_565 ?
H3A C3 H3C 28.2 . 4_565 ?
H3B C3 H3C 131.2 . 4_565 ?
H3C C3 H3C 83.6 . 4_565 ?
H3A C3 H3C 131.2 2_665 4_565 ?
H3A C3 H3C 56.3 3_655 4_565 ?
H3A C3 H3C 109.5 4_565 4_565 ?
H3B C3 H3C 28.2 2_665 4_565 ?
H3B C3 H3C 56.3 3_655 4_565 ?
H3B C3 H3C 109.5 4_565 4_565 ?
H3C C3 H3C 83.6 2_665 4_565 ?
H3C C3 H3C 141.1 3_655 4_565 ?
C5 C4 H4A 109.5 . . ?
C5 C4 H4B 109.5 . . ?
H4A C4 H4B 109.5 . . ?
C5 C4 H4C 109.5 . . ?
H4A C4 H4C 109.5 . . ?
H4B C4 H4C 109.5 . . ?
C5 C4 H4A 109.470(11) . 7_456 ?
H4A C4 H4A 141.1 . 7_456 ?
H4B C4 H4A 56.2 . 7_456 ?
H4C C4 H4A 56.3 . 7_456 ?
C5 C4 H4B 109.469(16) . 7_456 ?
H4A C4 H4B 56.3 . 7_456 ?
H4B C4 H4B 141.1 . 7_456 ?
H4C C4 H4B 56.3 . 7_456 ?
H4A C4 H4B 109.5 7_456 7_456 ?
C5 C4 H4C 109.471(14) . 7_456 ?
H4A C4 H4C 56.3 . 7_456 ?
H4B C4 H4C 56.3 . 7_456 ?
H4C C4 H4C 141.1 . 7_456 ?
H4A C4 H4C 109.5 7_456 7_456 ?
H4B C4 H4C 109.5 7_456 7_456 ?
N2 C5 C4 180(2) . . ?
C7 C6 C7 121.1(8) . 10_556 ?
C7 C6 C1 119.4(4) . . ?
C7 C6 C1 119.4(4) 10_556 . ?
O2 C7 C8 114.9(7) . . ?
O2 C7 C6 126.6(7) . . ?
C8 C7 C6 118.3(7) . . ?
C9 C8 C7 121.1(7) . . ?
C9 C8 I1 119.5(5) . . ?
C7 C8 I1 119.4(6) . . ?
C8 C9 C8 120.1(9) . 10_556 ?
C8 C9 H1X 119.6(7) . . ?
C8 C9 H1X 119.6(7) 10_556 . ?
N3 C11 C11 180.00(2) . 9_576 ?
C2 N1 Cu1 180.0 . . ?
C1 O1 Cu1 123.3(5) . . ?
C7 O2 H2X 117(8) . . ?
O1 Cu1 O1 167.6(3) 3_655 4_565 ?
O1 Cu1 O1 89.33(4) 3_655 2_665 ?
O1 Cu1 O1 89.33(4) 4_565 2_665 ?
O1 Cu1 O1 89.33(4) 3_655 . ?
O1 Cu1 O1 89.33(4) 4_565 . ?
O1 Cu1 O1 167.6(3) 2_665 . ?
O1 Cu1 N1 96.20(16) 3_655 . ?
O1 Cu1 N1 96.20(16) 4_565 . ?
O1 Cu1 N1 96.20(16) 2_665 . ?
O1 Cu1 N1 96.20(16) . . ?
O1 Cu1 Cu1 83.80(16) 3_655 9_666 ?
O1 Cu1 Cu1 83.80(16) 4_565 9_666 ?
O1 Cu1 Cu1 83.80(16) 2_665 9_666 ?
O1 Cu1 Cu1 83.80(16) . 9_666 ?
N1 Cu1 Cu1 180.0 . 9_666 ?

loop_
_geom_bond_atom_site_label_1
_geom_bond_atom_site_label_2
_geom_bond_distance
_geom_bond_site_symmetry_2
_geom_bond_publ_flag
C1 O1 1.261(6) 10_556 ?
C1 O1 1.261(6) . ?
C1 C6 1.495(13) . ?
C2 N1 1.11(2) . ?
C2 C3 1.48(3) . ?
C3 H3A 0.9800 . ?
C3 H3B 0.9800 . ?
C3 H3C 0.9800 . ?
C3 H3A 0.9800 2_665 ?
C3 H3A 0.9800 3_655 ?
C3 H3A 0.9800 4_565 ?
C3 H3B 0.9800 2_665 ?
C3 H3B 0.9800 3_655 ?
C3 H3B 0.9800 4_565 ?
C3 H3C 0.9800 2_665 ?
C3 H3C 0.9800 3_655 ?
C3 H3C 0.9800 4_565 ?
C4 C5 1.47(3) . ?
C4 H4A 0.9800 . ?
C4 H4B 0.9800 . ?
C4 H4C 0.9800 . ?
C4 H4A 0.9800 7_456 ?
C4 H4B 0.9800 7_456 ?
C4 H4C 0.9800 7_456 ?
C5 N2 1.02(3) . ?
C6 C7 1.411(9) . ?
C6 C7 1.411(9) 10_556 ?
C7 O2 1.373(12) . ?
C7 C8 1.400(9) . ?
C8 C9 1.386(9) . ?
C8 I1 2.074(7) . ?
C9 H1X 0.97(2) . ?
C11 N3 1.40(13) . ?
C11 C11 1.41(10) 9_576 ?
N1 Cu1 2.169(16) . ?
O1 Cu1 1.965(4) . ?
O2 H2X 0.94(11) . ?
Cu1 Cu1 2.668(4) 9_666 ?
